data_7242868
loop_
_publ_author_name
'Thushara, Nadini'
'Darshani, Taniya'
'Samarakoon, Sameera R.'
'Perera, Inoka C.'
'Fronczek, Frank R.'
'Sameera, W. M. C.'
'Perera, Theshini'

_publ_section_title
;
 Synthesis, characterization and biological evaluation of dipicolylamine
 sulfonamide derivatized platinum complexes as potential anticancer agents
;
_journal_issue 29
_journal_name_full 'RSC Advances'
_journal_page_first 17658
_journal_page_last 17668
_journal_paper_doi 10.1039/D1RA00842K
_journal_volume 11
_journal_year 2021
_chemical_formula_moiety 'C22 H19 Cl2 N3 O2 Pt S'
_chemical_formula_sum 'C22 H19 Cl2 N3 O2 Pt S'
_chemical_formula_weight 655.45
_space_group_crystal_system monoclinic
_space_group_IT_number 15
_space_group_name_Hall '-C 2yc'
_space_group_name_H-M_alt 'C 1 2/c 1'
_atom_sites_solution_hydrogens geom
_audit_creation_method SHELXL-2014/7
_audit_update_record
;
2018-09-12 deposited with the CCDC.	2021-05-04 downloaded from the CCDC.
;
_cell_angle_alpha 90
_cell_angle_beta 91.3560(10)
_cell_angle_gamma 90
_cell_formula_units_Z 8
_cell_length_a 26.7076(7)
_cell_length_b 8.7572(2)
_cell_length_c 18.7201(4)
_cell_measurement_reflns_used 7940
_cell_measurement_temperature 100.0(5)
_cell_measurement_theta_max 30.85
_cell_measurement_theta_min 2.18
_cell_volume 4377.10(18)
_computing_cell_refinement 'Bruker SAINT'
_computing_data_collection 'Bruker APEX2'
_computing_data_reduction 'Bruker SAINT'
_computing_structure_refinement 'SHELXL-2014/7 (Sheldrick, 2014)'
_computing_structure_solution 'SHELXS-97 (Sheldrick, 2008)'
_diffrn_ambient_temperature 100.0(5)
_diffrn_measured_fraction_theta_full 1.000
_diffrn_measured_fraction_theta_max 0.995
_diffrn_measurement_device_type 'Bruker Kappa APEX-II DUO'
_diffrn_measurement_method '\f and \w scans'
_diffrn_radiation_monochromator 'TRIUMPH curved graphite'
_diffrn_radiation_source 'fine-focus sealed tube'
_diffrn_radiation_type MoK\a
_diffrn_radiation_wavelength 0.71073
_diffrn_reflns_av_R_equivalents 0.0639
_diffrn_reflns_av_unetI/netI 0.0514
_diffrn_reflns_Laue_measured_fraction_full 1.000
_diffrn_reflns_Laue_measured_fraction_max 0.995
_diffrn_reflns_limit_h_max 41
_diffrn_reflns_limit_h_min -41
_diffrn_reflns_limit_k_max 13
_diffrn_reflns_limit_k_min -13
_diffrn_reflns_limit_l_max 28
_diffrn_reflns_limit_l_min -27
_diffrn_reflns_number 48008
_diffrn_reflns_point_group_measured_fraction_full 1.000
_diffrn_reflns_point_group_measured_fraction_max 0.995
_diffrn_reflns_theta_full 25.000
_diffrn_reflns_theta_max 33.264
_diffrn_reflns_theta_min 1.525
_exptl_absorpt_coefficient_mu 6.776
_exptl_absorpt_correction_T_max 0.876
_exptl_absorpt_correction_T_min 0.639
_exptl_absorpt_correction_type multi-scan
_exptl_absorpt_process_details 'SADABS (Sheldrick, 2004)'
_exptl_crystal_colour colourless
_exptl_crystal_density_diffrn 1.989
_exptl_crystal_description lath
_exptl_crystal_F_000 2528
_exptl_crystal_size_max 0.300
_exptl_crystal_size_mid 0.100
_exptl_crystal_size_min 0.020
_refine_diff_density_max 1.953
_refine_diff_density_min -1.181
_refine_diff_density_rms 0.173
_refine_ls_extinction_method none
_refine_ls_goodness_of_fit_ref 1.003
_refine_ls_hydrogen_treatment constr
_refine_ls_matrix_type full
_refine_ls_number_parameters 398
_refine_ls_number_reflns 8404
_refine_ls_number_restraints 107
_refine_ls_restrained_S_all 1.003
_refine_ls_R_factor_all 0.0719
_refine_ls_R_factor_gt 0.0365
_refine_ls_shift/su_max 0.003
_refine_ls_shift/su_mean 0.000
_refine_ls_structure_factor_coef Fsqd
_refine_ls_weighting_details 'w=1/[\s^2^(Fo^2^)+(0.0268P)^2^+21.6239P] where P=(Fo^2^+2Fc^2^)/3'
_refine_ls_weighting_scheme calc
_refine_ls_wR_factor_gt 0.0689
_refine_ls_wR_factor_ref 0.0795
_reflns_Friedel_coverage 0.000
_reflns_number_gt 5686
_reflns_number_total 8404
_reflns_threshold_expression 'I > 2\s(I)'
_cod_data_source_file d1ra00842k2.cif
_cod_data_source_block Himali46
_cod_original_sg_symbol_H-M 'C 2/c'
_cod_database_code 7242868
_shelx_shelxl_version_number 2014/7
_shelx_space_group_comment
;
The symmetry employed for this shelxl refinement is uniquely defined
by the following loop, which should always be used as a source of
symmetry information in preference to the above space-group names.
They are only intended as comments.
;
_shelx_estimated_absorpt_t_min 0.236
_shelx_estimated_absorpt_t_max 0.876

loop_
_space_group_symop_operation_xyz
'x, y, z'
'-x, y, -z+1/2'
'x+1/2, y+1/2, z'
'-x+1/2, y+1/2, -z+1/2'
'-x, -y, -z'
'x, -y, z-1/2'
'-x+1/2, -y+1/2, -z'
'x+1/2, -y+1/2, z-1/2'

loop_
_atom_site_label
_atom_site_type_symbol
_atom_site_fract_x
_atom_site_fract_y
_atom_site_fract_z
_atom_site_U_iso_or_equiv
_atom_site_adp_type
_atom_site_occupancy
_atom_site_site_symmetry_order
_atom_site_calc_flag
_atom_site_refinement_flags_posn
_atom_site_refinement_flags_adp
_atom_site_refinement_flags_occupancy
_atom_site_disorder_assembly
_atom_site_disorder_group
Pt1 Pt 0.26849(2) 0.49247(2) 0.55376(2) 0.01973(4) Uani 1 1 d . . . . .
Cl1 Cl 0.23734(4) 0.51331(11) 0.43888(5) 0.02728(19) Uani 1 1 d . . . . .
Cl2 Cl 0.19077(4) 0.53260(12) 0.60009(6) 0.0300(2) Uani 1 1 d . . . . .
N1 N 0.33640(13) 0.4570(4) 0.51030(18) 0.0207(7) Uani 1 1 d . . . . .
N2 N 0.37028(15) 0.7078(4) 0.6187(2) 0.0323(9) Uani 1 1 d . . . . .
N3 N 0.29376(14) 0.4546(4) 0.65515(19) 0.0239(7) Uani 1 1 d . . . . .
C1 C 0.34383(17) 0.3208(5) 0.4794(2) 0.0277(9) Uani 1 1 d . . . . .
H1 H 0.3194 0.2430 0.4844 0.033 Uiso 1 1 calc R U . . .
C2 C 0.38582(19) 0.2909(6) 0.4408(3) 0.0371(11) Uani 1 1 d . . . . .
H2 H 0.3906 0.1929 0.4203 0.045 Uiso 1 1 calc R U . . .
C3 C 0.4204(2) 0.4029(7) 0.4322(4) 0.0587(19) Uani 1 1 d . . . . .
H3 H 0.4492 0.3857 0.4044 0.070 Uiso 1 1 calc R U . . .
C4 C 0.4128(2) 0.5419(7) 0.4646(4) 0.0569(19) Uani 1 1 d . . . . .
H4 H 0.4369 0.6208 0.4597 0.068 Uiso 1 1 calc R U . . .
C5 C 0.37096(18) 0.5682(5) 0.5040(3) 0.0327(10) Uani 1 1 d . . . . .
C6 C 0.36235(19) 0.7172(5) 0.5405(3) 0.0350(11) Uani 1 1 d . . . . .
H6A H 0.3854 0.7946 0.5210 0.042 Uiso 1 1 calc R U . . .
H6B H 0.3276 0.7515 0.5299 0.042 Uiso 1 1 calc R U . . .
C7 C 0.32761(16) 0.7124(5) 0.6666(3) 0.0268(9) Uani 1 1 d . . . . .
H7A H 0.2978 0.7508 0.6397 0.032 Uiso 1 1 calc R U . . .
H7B H 0.3351 0.7855 0.7058 0.032 Uiso 1 1 calc R U . . .
C8 C 0.31533(17) 0.5597(5) 0.6984(2) 0.0259(9) Uani 1 1 d . . . . .
C9 C 0.3254(2) 0.5260(5) 0.7697(3) 0.0350(11) Uani 1 1 d . . . . .
H9 H 0.3409 0.6007 0.7997 0.042 Uiso 1 1 calc R U . . .
C10 C 0.3134(2) 0.3866(6) 0.7972(3) 0.0391(12) Uani 1 1 d . . . . .
H10 H 0.3188 0.3653 0.8466 0.047 Uiso 1 1 calc R U . . .
C11 C 0.2933(2) 0.2770(6) 0.7517(3) 0.0423(13) Uani 1 1 d . . . . .
H11 H 0.2863 0.1771 0.7687 0.051 Uiso 1 1 calc R U . . .
C12 C 0.2835(2) 0.3149(5) 0.6822(3) 0.0349(11) Uani 1 1 d . . . . .
H12 H 0.2690 0.2402 0.6514 0.042 Uiso 1 1 calc R U . . .
S1 S 0.42600(11) 0.7467(3) 0.64133(18) 0.0238(5) Uani 0.557(4) 1 d D . P A 1
O1 O 0.4599(4) 0.6881(10) 0.5909(5) 0.030(2) Uani 0.557(4) 1 d D . P A 1
O2 O 0.4286(2) 0.6981(7) 0.7157(4) 0.0282(14) Uani 0.557(4) 1 d D . P A 1
C13 C 0.4339(3) 0.9479(8) 0.6404(4) 0.0270(17) Uani 0.557(4) 1 d D . P A 1
C14 C 0.3915(3) 1.0409(9) 0.6283(3) 0.0310(18) Uani 0.557(4) 1 d D . P A 1
H14 H 0.3596 0.9958 0.6195 0.037 Uiso 0.557(4) 1 calc R U P A 1
C15 C 0.3965(3) 1.1977(9) 0.6292(4) 0.0327(19) Uani 0.557(4) 1 d D . P A 1
H15 H 0.3677 1.2601 0.6223 0.039 Uiso 0.557(4) 1 calc R U P A 1
C16 C 0.4411(4) 1.2629(12) 0.6397(6) 0.045(3) Uani 0.557(4) 1 d D . P A 1
H16 H 0.4435 1.3712 0.6384 0.053 Uiso 0.557(4) 1 calc R U P A 1
C17 C 0.4849(3) 1.1772(8) 0.6525(5) 0.036(2) Uani 0.557(4) 1 d D . P A 1
C18 C 0.5317(4) 1.2477(10) 0.6661(5) 0.046(3) Uani 0.557(4) 1 d D . P A 1
H18 H 0.5338 1.3560 0.6658 0.055 Uiso 0.557(4) 1 calc R U P A 1
C19 C 0.5749(4) 1.1613(11) 0.6799(6) 0.044(3) Uani 0.557(4) 1 d D . P A 1
H19 H 0.6065 1.2087 0.6885 0.053 Uiso 0.557(4) 1 calc R U P A 1
C20 C 0.5699(3) 1.0054(12) 0.6806(5) 0.0348(19) Uani 0.557(4) 1 d D . P A 1
H20 H 0.5990 0.9457 0.6900 0.042 Uiso 0.557(4) 1 calc R U P A 1
C21 C 0.5256(3) 0.9309(10) 0.6688(5) 0.0305(18) Uani 0.557(4) 1 d D . P A 1
H21 H 0.5245 0.8226 0.6711 0.037 Uiso 0.557(4) 1 calc R U P A 1
C22 C 0.4811(3) 1.0150(8) 0.6529(4) 0.0247(14) Uani 0.557(4) 1 d D . P A 1
S1A S 0.42645(14) 0.7155(4) 0.6692(3) 0.0283(8) Uani 0.443(4) 1 d D . P A 2
O1A O 0.4620(5) 0.6761(18) 0.6171(6) 0.042(4) Uani 0.443(4) 1 d D . P A 2
O2A O 0.4247(3) 0.6179(11) 0.7312(4) 0.040(2) Uani 0.443(4) 1 d D . P A 2
C13A C 0.4326(4) 0.9028(10) 0.7041(5) 0.032(2) Uani 0.443(4) 1 d D U P A 2
C14A C 0.4214(3) 0.9244(13) 0.7752(6) 0.042(3) Uani 0.443(4) 1 d D U P A 2
H14A H 0.4135 0.8382 0.8037 0.051 Uiso 0.443(4) 1 calc R U P A 2
C15A C 0.4212(5) 1.0712(16) 0.8065(8) 0.048(4) Uani 0.443(4) 1 d D U P A 2
H15A H 0.4141 1.0824 0.8558 0.057 Uiso 0.443(4) 1 calc R U P A 2
C16A C 0.4308(5) 1.1914(14) 0.7681(7) 0.046(3) Uani 0.443(4) 1 d D U P A 2
H16A H 0.4301 1.2896 0.7896 0.055 Uiso 0.443(4) 1 calc R U P A 2
C17A C 0.4424(5) 1.1784(12) 0.6944(7) 0.045(3) Uani 0.443(4) 1 d D U P A 2
C18A C 0.4529(6) 1.3098(14) 0.6571(8) 0.041(3) Uani 0.443(4) 1 d D U P A 2
H18A H 0.4503 1.4076 0.6786 0.050 Uiso 0.443(4) 1 calc R U P A 2
C19A C 0.4677(6) 1.2932(16) 0.5853(8) 0.064(4) Uani 0.443(4) 1 d D U P A 2
H19A H 0.4752 1.3822 0.5586 0.076 Uiso 0.443(4) 1 calc R U P A 2
C21A C 0.4596(5) 1.0240(13) 0.5888(6) 0.045(3) Uani 0.443(4) 1 d D U P A 2
H21A H 0.4615 0.9276 0.5656 0.054 Uiso 0.443(4) 1 calc R U P A 2
C20A C 0.4715(5) 1.1523(13) 0.5528(7) 0.048(3) Uani 0.443(4) 1 d D U P A 2
H20A H 0.4826 1.1455 0.5050 0.058 Uiso 0.443(4) 1 calc R U P A 2
C22A C 0.4438(4) 1.0319(10) 0.6625(5) 0.028(2) Uani 0.443(4) 1 d D U P A 2

loop_
_atom_site_aniso_label
_atom_site_aniso_U_11
_atom_site_aniso_U_22
_atom_site_aniso_U_33
_atom_site_aniso_U_23
_atom_site_aniso_U_13
_atom_site_aniso_U_12
Pt1 0.02134(6) 0.02089(6) 0.01696(7) -0.00021(7) 0.00048(4) -0.00151(7)
Cl1 0.0309(5) 0.0299(4) 0.0209(4) -0.0001(4) -0.0039(4) 0.0042(4)
Cl2 0.0272(5) 0.0345(5) 0.0284(5) -0.0106(4) 0.0054(4) -0.0015(4)
N1 0.0237(17) 0.0206(14) 0.0179(17) 0.0020(12) -0.0003(13) 0.0022(12)
N2 0.027(2) 0.0228(16) 0.048(3) -0.0038(16) 0.0049(18) -0.0043(14)
N3 0.0321(19) 0.0230(15) 0.0164(17) 0.0028(12) 0.0009(14) -0.0023(13)
C1 0.031(2) 0.028(2) 0.024(2) -0.0036(16) -0.0021(18) 0.0026(17)
C2 0.031(3) 0.037(2) 0.043(3) -0.013(2) 0.000(2) 0.005(2)
C3 0.027(3) 0.064(4) 0.086(5) -0.034(3) 0.021(3) -0.002(3)
C4 0.039(3) 0.051(3) 0.082(5) -0.028(3) 0.034(3) -0.020(2)
C5 0.026(2) 0.029(2) 0.044(3) -0.0037(19) 0.010(2) -0.0017(17)
C6 0.035(3) 0.0231(19) 0.048(3) 0.0005(19) 0.018(2) -0.0045(18)
C7 0.024(2) 0.0235(18) 0.033(3) -0.0007(17) -0.0012(18) 0.0036(15)
C8 0.028(2) 0.0265(18) 0.023(2) 0.0005(16) -0.0036(17) 0.0005(16)
C9 0.047(3) 0.034(2) 0.023(2) -0.0046(18) -0.0109(19) -0.003(2)
C10 0.051(3) 0.044(3) 0.021(2) 0.007(2) -0.004(2) 0.002(2)
C11 0.063(4) 0.037(2) 0.028(3) 0.011(2) -0.002(3) -0.005(2)
C12 0.048(3) 0.031(2) 0.025(3) 0.0036(18) -0.003(2) -0.012(2)
S1 0.0245(11) 0.0192(11) 0.0273(16) 0.0004(9) -0.0045(11) -0.0036(8)
O1 0.026(4) 0.020(3) 0.043(6) 0.000(3) -0.001(4) -0.002(2)
O2 0.037(3) 0.018(3) 0.029(4) 0.015(3) -0.012(3) -0.007(2)
C13 0.035(4) 0.017(3) 0.029(4) 0.004(3) -0.006(3) -0.009(3)
C14 0.029(4) 0.038(4) 0.026(4) 0.005(3) -0.004(3) -0.002(3)
C15 0.036(5) 0.029(4) 0.033(5) 0.004(3) 0.002(4) 0.012(3)
C16 0.066(9) 0.036(5) 0.032(6) -0.010(4) 0.009(6) -0.002(5)
C17 0.052(6) 0.026(4) 0.032(5) 0.005(3) 0.014(4) -0.007(4)
C18 0.063(7) 0.037(5) 0.038(6) -0.001(4) 0.012(5) -0.019(4)
C19 0.043(6) 0.037(5) 0.054(7) -0.010(5) 0.021(5) -0.017(4)
C20 0.023(4) 0.054(6) 0.027(4) 0.003(5) 0.007(3) 0.002(5)
C21 0.022(4) 0.040(4) 0.030(5) 0.000(3) -0.002(3) 0.001(3)
C22 0.029(4) 0.026(3) 0.020(3) -0.003(3) 0.005(3) -0.003(3)
S1A 0.0266(14) 0.0188(14) 0.039(3) 0.0014(15) -0.0004(18) -0.0003(11)
O1A 0.025(5) 0.066(7) 0.037(7) 0.015(6) 0.010(5) 0.011(4)
O2A 0.037(5) 0.051(5) 0.032(5) 0.011(4) -0.001(4) 0.002(4)
C13A 0.031(4) 0.030(4) 0.035(4) -0.001(3) 0.004(3) -0.001(3)
C14A 0.042(5) 0.044(4) 0.041(5) -0.004(4) 0.003(4) -0.004(4)
C15A 0.044(5) 0.048(5) 0.051(6) -0.002(4) 0.002(4) -0.003(4)
C16A 0.041(5) 0.048(5) 0.048(5) -0.006(4) -0.003(4) 0.005(4)
C17A 0.039(5) 0.043(4) 0.051(5) -0.001(4) -0.010(4) 0.001(4)
C18A 0.037(5) 0.036(5) 0.050(5) 0.002(4) -0.004(4) 0.000(4)
C19A 0.060(6) 0.064(5) 0.067(6) 0.004(4) -0.006(4) -0.008(4)
C21A 0.047(5) 0.045(5) 0.043(5) 0.000(4) -0.005(4) -0.007(4)
C20A 0.046(5) 0.053(5) 0.046(5) 0.015(4) 0.003(4) -0.015(4)
C22A 0.023(4) 0.028(4) 0.033(4) 0.008(3) -0.004(3) -0.003(3)

loop_
_atom_type_symbol
_atom_type_description
_atom_type_scat_dispersion_real
_atom_type_scat_dispersion_imag
_atom_type_scat_source
C C 0.0033 0.0016 'International Tables Vol C Tables 4.2.6.8 and 6.1.1.4'
H H 0.0000 0.0000 'International Tables Vol C Tables 4.2.6.8 and 6.1.1.4'
N N 0.0061 0.0033 'International Tables Vol C Tables 4.2.6.8 and 6.1.1.4'
O O 0.0106 0.0060 'International Tables Vol C Tables 4.2.6.8 and 6.1.1.4'
S S 0.1246 0.1234 'International Tables Vol C Tables 4.2.6.8 and 6.1.1.4'
Cl Cl 0.1484 0.1585 'International Tables Vol C Tables 4.2.6.8 and 6.1.1.4'
Pt Pt -1.7033 8.3905 'International Tables Vol C Tables 4.2.6.8 and 6.1.1.4'

loop_
_geom_angle_atom_site_label_1
_geom_angle_atom_site_label_2
_geom_angle_atom_site_label_3
_geom_angle
_geom_angle_site_symmetry_1
_geom_angle_site_symmetry_3
_geom_angle_publ_flag
N3 Pt1 N1 93.98(14) . . ?
N3 Pt1 Cl1 174.89(10) . . ?
N1 Pt1 Cl1 86.79(10) . . ?
N3 Pt1 Cl2 87.44(11) . . ?
N1 Pt1 Cl2 178.56(10) . . ?
Cl1 Pt1 Cl2 91.77(4) . . ?
C1 N1 C5 119.7(4) . . ?
C1 N1 Pt1 116.8(3) . . ?
C5 N1 Pt1 123.0(3) . . ?
C7 N2 C6 120.6(4) . . ?
C7 N2 S1 124.9(4) . . ?
C6 N2 S1 111.5(3) . . ?
C7 N2 S1A 109.6(4) . . ?
C6 N2 S1A 129.2(4) . . ?
C8 N3 C12 118.7(4) . . ?
C8 N3 Pt1 125.4(3) . . ?
C12 N3 Pt1 115.6(3) . . ?
N1 C1 C2 121.8(4) . . ?
C3 C2 C1 119.4(5) . . ?
C2 C3 C4 118.5(5) . . ?
C5 C4 C3 121.0(5) . . ?
N1 C5 C4 119.6(4) . . ?
N1 C5 C6 118.6(4) . . ?
C4 C5 C6 121.9(4) . . ?
N2 C6 C5 112.6(4) . . ?
N2 C7 C8 113.4(3) . . ?
N3 C8 C9 120.2(4) . . ?
N3 C8 C7 117.7(4) . . ?
C9 C8 C7 122.1(4) . . ?
C10 C9 C8 120.8(4) . . ?
C9 C10 C11 118.6(5) . . ?
C12 C11 C10 118.8(5) . . ?
N3 C12 C11 122.8(5) . . ?
O1 S1 O2 120.9(5) . . ?
O1 S1 N2 110.9(5) . . ?
O2 S1 N2 102.5(3) . . ?
O1 S1 C13 105.9(5) . . ?
O2 S1 C13 107.3(4) . . ?
N2 S1 C13 108.9(3) . . ?
C22 C13 C14 119.9(6) . . ?
C22 C13 S1 121.3(6) . . ?
C14 C13 S1 118.7(6) . . ?
C15 C14 C13 119.8(8) . . ?
C16 C15 C14 120.9(8) . . ?
C15 C16 C17 122.3(9) . . ?
C16 C17 C18 121.7(8) . . ?
C16 C17 C22 118.3(8) . . ?
C18 C17 C22 119.9(8) . . ?
C19 C18 C17 121.3(8) . . ?
C20 C19 C18 117.3(9) . . ?
C21 C20 C19 124.0(9) . . ?
C20 C21 C22 120.2(8) . . ?
C13 C22 C17 118.7(7) . . ?
C13 C22 C21 124.0(7) . . ?
C17 C22 C21 117.2(7) . . ?
O1A S1A O2A 116.4(7) . . ?
O1A S1A N2 101.3(7) . . ?
O2A S1A N2 111.5(4) . . ?
O1A S1A C13A 114.8(8) . . ?
O2A S1A C13A 104.9(6) . . ?
N2 S1A C13A 107.7(4) . . ?
C14A C13A C22A 118.4(9) . . ?
C14A C13A S1A 117.4(8) . . ?
C22A C13A S1A 124.0(8) . . ?
C13A C14A C15A 121.7(11) . . ?
C16A C15A C14A 120.2(13) . . ?
C15A C16A C17A 121.3(12) . . ?
C18A C17A C22A 122.4(11) . . ?
C18A C17A C16A 118.3(11) . . ?
C22A C17A C16A 119.3(10) . . ?
C17A C18A C19A 117.3(12) . . ?
C20A C19A C18A 122.4(13) . . ?
C20A C21A C22A 120.7(10) . . ?
C21A C20A C19A 120.1(12) . . ?
C13A C22A C17A 119.1(9) . . ?
C13A C22A C21A 123.7(9) . . ?
C17A C22A C21A 117.0(9) . . ?

loop_
_geom_bond_atom_site_label_1
_geom_bond_atom_site_label_2
_geom_bond_distance
_geom_bond_site_symmetry_2
_geom_bond_publ_flag
Pt1 N3 2.027(4) . ?
Pt1 N1 2.029(3) . ?
Pt1 Cl1 2.2947(10) . ?
Pt1 Cl2 2.2955(11) . ?
N1 C1 1.343(5) . ?
N1 C5 1.349(6) . ?
N2 C7 1.467(6) . ?
N2 C6 1.478(7) . ?
N2 S1 1.575(5) . ?
N2 S1A 1.756(6) . ?
N3 C8 1.347(6) . ?
N3 C12 1.354(5) . ?
C1 C2 1.374(6) . ?
C2 C3 1.360(8) . ?
C3 C4 1.378(8) . ?
C4 C5 1.373(7) . ?
C5 C6 1.493(6) . ?
C7 C8 1.503(6) . ?
C8 C9 1.387(6) . ?
C9 C10 1.366(7) . ?
C10 C11 1.384(8) . ?
C11 C12 1.363(7) . ?
S1 O1 1.419(8) . ?
S1 O2 1.456(7) . ?
S1 C13 1.774(7) . ?
C13 C22 1.406(10) . ?
C13 C14 1.407(11) . ?
C14 C15 1.380(10) . ?
C15 C16 1.332(13) . ?
C16 C17 1.405(14) . ?
C17 C18 1.411(12) . ?
C17 C22 1.424(9) . ?
C18 C19 1.400(14) . ?
C19 C20 1.372(12) . ?
C20 C21 1.363(11) . ?
C21 C22 1.425(10) . ?
S1A O1A 1.420(10) . ?
S1A O2A 1.443(8) . ?
S1A C13A 1.771(9) . ?
C13A C14A 1.386(13) . ?
C13A C22A 1.408(11) . ?
C14A C15A 1.414(15) . ?
C15A C16A 1.304(16) . ?
C16A C17A 1.426(15) . ?
C17A C18A 1.378(15) . ?
C17A C22A 1.415(12) . ?
C18A C19A 1.417(17) . ?
C19A C20A 1.381(15) . ?
C21A C20A 1.353(13) . ?
C21A C22A 1.455(13) . ?
